data_2202916
loop_
_publ_author_name
'Failes, Timothy W.'

_publ_section_title
;
 Dichloro[tris(methylpyridyl)amine]cobalt(III) perchlorate hemihydrate
;
_journal_issue 8
_journal_name_full 'Acta Crystallographica Section E'
_journal_page_first m616
_journal_page_last m617
_journal_paper_doi 10.1107/S1600536803014545
_journal_volume 59
_journal_year 2003
_chemical_formula_iupac '[Co Cl2 (C18 H18 N4)] Cl O4, 0.5H2 0'
_chemical_formula_moiety 'C18 H18 Cl2 Co N4, Cl O4, O0.50'
_chemical_formula_sum 'C18 H18 Cl3 Co N4 O4.5'
_chemical_formula_weight 527.64
_chemical_name_common
;
Dichloro[tris(methylpyridyl)amine]cobalt(III) perchlorate
hemihydrate
;
_chemical_name_systematic ?
_space_group_IT_number 14
_symmetry_cell_setting monoclinic
_symmetry_space_group_name_Hall '-P 2ybc'
_symmetry_space_group_name_H-M 'P 1 21/c 1'
_atom_sites_solution_hydrogens geom
_atom_sites_solution_primary direct
_atom_sites_solution_secondary difmap
_audit_creation_method SHELXL-97
_cell_angle_alpha 90
_cell_angle_beta 109.001(3)
_cell_angle_gamma 90
_cell_formula_units_Z 4
_cell_length_a 10.2642(14)
_cell_length_b 15.166(2)
_cell_length_c 14.2695(19)
_cell_measurement_reflns_used 172
_cell_measurement_temperature 150(2)
_cell_measurement_theta_max 33.03
_cell_measurement_theta_min 2.02
_cell_volume 2100.3(5)
_computing_cell_refinement SMART
_computing_data_collection 'SMART (Bruker, 1995)'
_computing_data_reduction 'SAINT-Plus (Bruker, 1995)'
_computing_molecular_graphics 'ORTEP-3 for Windows (Farrugia, 1997)'
_computing_publication_material 'WinGX publication routines (Farrugia, 1999)'
_computing_structure_refinement 'SHELXL97 (Sheldrick, 1997)'
_computing_structure_solution 'SHELXS97 (Sheldrick, 1997)'
_diffrn_ambient_temperature 150(2)
_diffrn_measured_fraction_theta_full 0.981
_diffrn_measured_fraction_theta_max 0.981
_diffrn_measurement_device_type 'Bruker CCD'
_diffrn_measurement_method '\f and \w'
_diffrn_radiation_monochromator graphite
_diffrn_radiation_source 'fine-focus sealed tube'
_diffrn_radiation_type MoK\a
_diffrn_radiation_wavelength 0.71073
_diffrn_reflns_av_R_equivalents 0.025
_diffrn_reflns_av_sigmaI/netI 0.019
_diffrn_reflns_limit_h_max 15
_diffrn_reflns_limit_h_min -15
_diffrn_reflns_limit_k_max 23
_diffrn_reflns_limit_k_min -23
_diffrn_reflns_limit_l_max 21
_diffrn_reflns_limit_l_min -21
_diffrn_reflns_number 31017
_diffrn_reflns_theta_full 33.0
_diffrn_reflns_theta_max 33.0
_diffrn_reflns_theta_min 2.0
_diffrn_standards_number 0
_exptl_absorpt_coefficient_mu 1.235
_exptl_absorpt_correction_T_max 0.886
_exptl_absorpt_correction_T_min 0.577
_exptl_absorpt_correction_type multi-scan
_exptl_absorpt_process_details '(SADABS; Sheldrick, 1996)'
_exptl_crystal_colour purple
_exptl_crystal_density_diffrn 1.669
_exptl_crystal_density_method 'not measured'
_exptl_crystal_description prism
_exptl_crystal_F_000 1072
_exptl_crystal_size_max 0.50
_exptl_crystal_size_mid 0.30
_exptl_crystal_size_min 0.10
_refine_diff_density_max 0.51
_refine_diff_density_min -0.41
_refine_ls_extinction_method none
_refine_ls_goodness_of_fit_ref 1.03
_refine_ls_hydrogen_treatment constr
_refine_ls_matrix_type full
_refine_ls_number_parameters 289
_refine_ls_number_reflns 7781
_refine_ls_number_restraints 0
_refine_ls_restrained_S_all 1.03
_refine_ls_R_factor_all 0.031
_refine_ls_R_factor_gt 0.025
_refine_ls_shift/su_max <0.001
_refine_ls_shift/su_mean 0.000
_refine_ls_structure_factor_coef Fsqd
_refine_ls_weighting_details 'calc w = 1/[\s^2^(Fo^2^)+(0.0426P)^2^+0.434P] where P = (Fo^2^+2Fc^2^)/3'
_refine_ls_weighting_scheme calc
_refine_ls_wR_factor_gt 0.071
_refine_ls_wR_factor_ref 0.074
_reflns_number_gt 6722
_reflns_number_total 7781
_reflns_threshold_expression I>2\s(I)
_cod_data_source_file tk6111.cif
_cod_data_source_block I
_cod_depositor_comments
;
The following automatic conversions were performed:
'_symmetry_cell_setting' value 'Monoclinic' changed to 'monoclinic'
according to '/home/saulius/struct/CIF-dictionaries/cif_core.dic'
dictionary named 'cif_core.dic' version 2.4.1 from
2010-06-29.

'_geom_bond_publ_flag' value 'Yes' changed to 'yes' according
to '/home/saulius/struct/CIF-dictionaries/cif_core.dic' dictionary named
'cif_core.dic' version 2.4.1 from 2010-06-29 (6 times).

Automatic conversion script
Id: cif_fix_enum 1527 2010-12-29 10:47:43Z saulius 

The following automatic conversions were performed:

'_symmetry_cell_setting' value 'Monoclinic' changed to 'monoclinic'
according to /home/saulius/struct/CIF-dictionaries/cif_core.dic
dictionary named 'cif_core.dic' version 2.4.1 from
2010-06-29.

'_geom_bond_publ_flag' value 'Yes' changed to 'yes'
according to /home/saulius/struct/CIF-dictionaries/cif_core.dic
dictionary named 'cif_core.dic' version 2.4.1 from 2010-06-29 (6
times).

Automatic conversion script
Id: cif_fix_values 1715 2011-07-08 13:25:40Z adriana 
;
_cod_original_cell_volume 2100.2(5)
_cod_original_sg_symbol_H-M 'P 21/c'
_cod_original_formula_sum 'C18 H18 Cl3 Co N4 O4.50'
_cod_database_code 2202916

loop_
_symmetry_equiv_pos_as_xyz
'x, y, z'
'-x, y+1/2, -z+1/2'
'-x, -y, -z'
'x, -y-1/2, z-1/2'

loop_
_atom_site_label
_atom_site_fract_x
_atom_site_fract_y
_atom_site_fract_z
_atom_site_U_iso_or_equiv
_atom_site_adp_type
_atom_site_calc_flag
_atom_site_refinement_flags
_atom_site_occupancy
_atom_site_disorder_assembly
_atom_site_disorder_group
_atom_site_type_symbol
_atom_site_attached_hydrogens
O1 -0.20457(10) 0.32163(6) 0.46979(7) 0.0307(2) Uani d . 1 . . O 0
O2 -0.32278(11) 0.40702(7) 0.55322(8) 0.0345(2) Uani d . 1 . . O 0
O3 -0.08170(11) 0.41913(7) 0.59653(8) 0.0420(3) Uani d . 1 . . O 0
O4 -0.22488(12) 0.47548(8) 0.44473(8) 0.0412(3) Uani d . 1 . . O 0
OWA -0.0048(8) 0.5265(5) 0.1789(7) 0.088(2) Uani d P 0.25 A 1 O 2
OWB -0.0005(12) 0.6162(7) 0.1742(8) 0.121(3) Uani d P 0.25 B 2 O 2
C1 0.20480(14) 0.47534(9) 0.07732(9) 0.0281(2) Uani d . 1 . . C 0
H1 0.1498 0.4390 0.0252 0.034 Uiso calc R 1 . . H 0
C2 0.20330(17) 0.56605(10) 0.06390(11) 0.0380(3) Uani d . 1 . . C 0
H2 0.1484 0.5913 0.0029 0.046 Uiso calc R 1 . . H 0
C3 0.28221(17) 0.61954(9) 0.13991(12) 0.0374(3) Uani d . 1 . . C 0
H3 0.2811 0.6818 0.1319 0.045 Uiso calc R 1 . . H 0
C4 0.36292(15) 0.58119(8) 0.22795(10) 0.0294(2) Uani d . 1 . . C 0
H4 0.4181 0.6166 0.2810 0.035 Uiso calc R 1 . . H 0
C5 0.36164(12) 0.49015(7) 0.23714(8) 0.02076(19) Uani d . 1 . . C 0
C6 0.44529(11) 0.44078(7) 0.32785(8) 0.02020(19) Uani d . 1 . . C 0
H6A 0.5359 0.4241 0.3226 0.024 Uiso calc R 1 . . H 0
H6B 0.4606 0.4775 0.3878 0.024 Uiso calc R 1 . . H 0
C7 -0.00996(11) 0.28716(8) 0.15453(8) 0.0218(2) Uani d . 1 . . C 0
H7 -0.0122 0.2631 0.0926 0.026 Uiso calc R 1 . . H 0
C8 -0.12999(12) 0.28903(8) 0.17903(9) 0.0256(2) Uani d . 1 . . C 0
H8 -0.2138 0.2674 0.1338 0.031 Uiso calc R 1 . . H 0
C9 -0.12680(12) 0.32276(8) 0.27030(9) 0.0246(2) Uani d . 1 . . C 0
H9 -0.2081 0.3244 0.2882 0.029 Uiso calc R 1 . . H 0
C10 -0.00312(12) 0.35395(8) 0.33473(8) 0.0219(2) Uani d . 1 . . C 0
H10 0.0019 0.3769 0.3978 0.026 Uiso calc R 1 . . H 0
C11 0.11301(11) 0.35112(7) 0.30552(7) 0.01754(17) Uani d . 1 . . C 0
C12 0.24698(11) 0.38819(7) 0.36834(8) 0.01968(19) Uani d . 1 . . C 0
H12A 0.2659 0.3684 0.4376 0.024 Uiso calc R 1 . . H 0
H12B 0.2411 0.4534 0.3674 0.024 Uiso calc R 1 . . H 0
C13 0.25924(13) 0.12200(8) 0.21771(9) 0.0248(2) Uani d . 1 . . C 0
H13 0.2072 0.1208 0.1491 0.030 Uiso calc R 1 . . H 0
C14 0.27840(16) 0.04450(8) 0.27235(10) 0.0327(3) Uani d . 1 . . C 0
H14 0.2418 -0.0095 0.2411 0.039 Uiso calc R 1 . . H 0
C15 0.35140(16) 0.04679(8) 0.37271(10) 0.0324(3) Uani d . 1 . . C 0
H15 0.3650 -0.0057 0.4111 0.039 Uiso calc R 1 . . H 0
C16 0.40455(14) 0.12635(8) 0.41688(9) 0.0263(2) Uani d . 1 . . C 0
H16 0.4529 0.1295 0.4860 0.032 Uiso calc R 1 . . H 0
C17 0.38559(12) 0.20120(7) 0.35812(8) 0.01956(19) Uani d . 1 . . C 0
C18 0.44851(12) 0.28888(7) 0.39647(8) 0.02108(19) Uani d . 1 . . C 0
H18A 0.4514 0.2967 0.4660 0.025 Uiso calc R 1 . . H 0
H18B 0.5440 0.2917 0.3947 0.025 Uiso calc R 1 . . H 0
N1 0.28262(10) 0.43799(6) 0.16269(7) 0.01991(17) Uani d . 1 . . N 0
N2 0.11016(9) 0.31880(6) 0.21676(7) 0.01685(15) Uani d . 1 . . N 0
N3 0.31309(10) 0.19884(6) 0.26012(7) 0.01822(16) Uani d . 1 . . N 0
N4 0.36372(9) 0.36015(6) 0.33316(6) 0.01649(15) Uani d . 1 . . N 0
Cl1 0.20281(3) 0.266105(19) 0.041265(19) 0.02402(6) Uani d . 1 . . Cl 0
Cl2 0.50300(3) 0.302188(18) 0.18381(2) 0.02212(6) Uani d . 1 . . Cl 0
Cl3 -0.20722(3) 0.406110(17) 0.516501(19) 0.02069(5) Uani d . 1 . . Cl 0
Co1 0.290232(14) 0.313712(9) 0.197717(10) 0.01524(4) Uani d . 1 . . Co 0

loop_
_atom_site_aniso_label
_atom_site_aniso_U_11
_atom_site_aniso_U_22
_atom_site_aniso_U_33
_atom_site_aniso_U_12
_atom_site_aniso_U_13
_atom_site_aniso_U_23
O1 0.0341(5) 0.0295(5) 0.0297(4) 0.0027(4) 0.0120(4) -0.0110(4)
O2 0.0422(5) 0.0298(5) 0.0427(5) -0.0058(4) 0.0290(5) -0.0107(4)
O3 0.0351(5) 0.0355(5) 0.0398(6) -0.0011(4) -0.0094(4) -0.0058(4)
O4 0.0470(6) 0.0376(6) 0.0388(5) 0.0000(5) 0.0136(5) 0.0188(4)
OWA 0.086(5) 0.065(4) 0.135(7) 0.022(4) 0.064(5) 0.011(4)
OWB 0.135(8) 0.115(8) 0.130(8) 0.037(7) 0.068(7) 0.024(6)
C1 0.0328(6) 0.0262(6) 0.0243(5) 0.0020(5) 0.0079(4) 0.0063(4)
C2 0.0481(8) 0.0280(6) 0.0366(7) 0.0053(6) 0.0119(6) 0.0149(5)
C3 0.0518(9) 0.0195(5) 0.0443(8) 0.0021(5) 0.0205(7) 0.0094(5)
C4 0.0394(7) 0.0177(5) 0.0350(6) -0.0050(5) 0.0176(5) 0.0003(4)
C5 0.0244(5) 0.0166(4) 0.0243(5) -0.0031(4) 0.0120(4) -0.0005(4)
C6 0.0212(5) 0.0173(4) 0.0222(5) -0.0050(4) 0.0071(4) -0.0029(4)
C7 0.0203(5) 0.0226(5) 0.0214(5) -0.0010(4) 0.0054(4) -0.0037(4)
C8 0.0196(5) 0.0273(5) 0.0287(6) -0.0013(4) 0.0063(4) -0.0035(4)
C9 0.0202(5) 0.0262(5) 0.0297(6) 0.0019(4) 0.0114(4) 0.0010(4)
C10 0.0228(5) 0.0231(5) 0.0225(5) 0.0024(4) 0.0109(4) 0.0002(4)
C11 0.0203(4) 0.0157(4) 0.0177(4) 0.0008(3) 0.0077(3) 0.0001(3)
C12 0.0224(5) 0.0199(5) 0.0189(4) -0.0032(4) 0.0096(4) -0.0050(4)
C13 0.0340(6) 0.0178(5) 0.0236(5) -0.0041(4) 0.0108(4) -0.0041(4)
C14 0.0511(8) 0.0162(5) 0.0337(6) -0.0049(5) 0.0176(6) -0.0028(4)
C15 0.0516(8) 0.0180(5) 0.0323(6) 0.0023(5) 0.0199(6) 0.0048(4)
C16 0.0375(6) 0.0208(5) 0.0223(5) 0.0049(4) 0.0121(5) 0.0043(4)
C17 0.0244(5) 0.0178(4) 0.0176(4) 0.0019(4) 0.0084(4) -0.0001(3)
C18 0.0241(5) 0.0189(5) 0.0171(4) 0.0005(4) 0.0024(4) 0.0001(4)
N1 0.0225(4) 0.0182(4) 0.0203(4) -0.0005(3) 0.0087(3) 0.0023(3)
N2 0.0191(4) 0.0152(4) 0.0166(4) -0.0007(3) 0.0062(3) -0.0009(3)
N3 0.0225(4) 0.0152(4) 0.0183(4) -0.0004(3) 0.0086(3) -0.0014(3)
N4 0.0188(4) 0.0146(4) 0.0164(4) -0.0016(3) 0.0060(3) -0.0010(3)
Cl1 0.02860(13) 0.02813(13) 0.01611(11) -0.00402(10) 0.00835(9) -0.00495(9)
Cl2 0.02044(11) 0.02485(12) 0.02337(12) 0.00111(9) 0.01027(9) -0.00005(9)
Cl3 0.02264(11) 0.02028(11) 0.01913(11) 0.00037(9) 0.00676(9) 0.00005(8)
Co1 0.01774(7) 0.01438(7) 0.01429(6) -0.00091(4) 0.00615(5) -0.00102(4)

loop_
_atom_type_symbol
_atom_type_description
_atom_type_scat_dispersion_real
_atom_type_scat_dispersion_imag
_atom_type_scat_source
C C 0.0033 0.0016 'International Tables Vol C Tables 4.2.6.8 and 6.1.1.4'
H H 0.0000 0.0000 'International Tables Vol C Tables 4.2.6.8 and 6.1.1.4'
N N 0.0061 0.0033 'International Tables Vol C Tables 4.2.6.8 and 6.1.1.4'
O O 0.0106 0.0060 'International Tables Vol C Tables 4.2.6.8 and 6.1.1.4'
Cl Cl 0.1484 0.1585 'International Tables Vol C Tables 4.2.6.8 and 6.1.1.4'
Co Co 0.3494 0.9721 'International Tables Vol C Tables 4.2.6.8 and 6.1.1.4'

loop_
_geom_angle_atom_site_label_1
_geom_angle_atom_site_label_2
_geom_angle_atom_site_label_3
_geom_angle
N1 C1 C2 121.25(13)
N1 C1 H1 119.4
C2 C1 H1 119.4
C3 C2 C1 119.66(13)
C3 C2 H2 120.2
C1 C2 H2 120.2
C2 C3 C4 119.21(12)
C2 C3 H3 120.4
C4 C3 H3 120.4
C5 C4 C3 118.78(13)
C5 C4 H4 120.6
C3 C4 H4 120.6
N1 C5 C4 121.76(11)
N1 C5 C6 114.33(9)
C4 C5 C6 123.91(11)
N4 C6 C5 106.19(8)
N4 C6 H6A 110.5
C5 C6 H6A 110.5
N4 C6 H6B 110.5
C5 C6 H6B 110.5
H6A C6 H6B 108.7
N2 C7 C8 121.51(10)
N2 C7 H7 119.2
C8 C7 H7 119.2
C7 C8 C9 119.49(11)
C7 C8 H8 120.3
C9 C8 H8 120.3
C10 C9 C8 118.96(11)
C10 C9 H9 120.5
C8 C9 H9 120.5
C11 C10 C9 118.81(10)
C11 C10 H10 120.6
C9 C10 H10 120.6
N2 C11 C10 122.39(10)
N2 C11 C12 115.89(9)
C10 C11 C12 121.64(9)
C11 C12 N4 111.91(8)
C11 C12 H12A 109.2
N4 C12 H12A 109.2
C11 C12 H12B 109.2
N4 C12 H12B 109.2
H12A C12 H12B 107.9
N3 C13 C14 121.19(11)
N3 C13 H13 119.4
C14 C13 H13 119.4
C15 C14 C13 119.34(12)
C15 C14 H14 120.3
C13 C14 H14 120.3
C14 C15 C16 119.47(11)
C14 C15 H15 120.3
C16 C15 H15 120.3
C17 C16 C15 118.68(11)
C17 C16 H16 120.7
C15 C16 H16 120.7
N3 C17 C16 121.64(10)
N3 C17 C18 115.24(9)
C16 C17 C18 123.06(10)
N4 C18 C17 108.89(9)
N4 C18 H18A 109.9
C17 C18 H18A 109.9
N4 C18 H18B 109.9
C17 C18 H18B 109.9
H18A C18 H18B 108.3
C1 N1 C5 119.32(10)
C1 N1 Co1 127.09(8)
C5 N1 Co1 113.50(7)
C11 N2 C7 118.82(9)
C11 N2 Co1 114.34(7)
C7 N2 Co1 126.59(8)
C13 N3 C17 119.64(10)
C13 N3 Co1 126.99(8)
C17 N3 Co1 113.26(7)
C18 N4 C6 113.35(8)
C18 N4 C12 111.93(8)
C6 N4 C12 107.79(8)
C18 N4 Co1 107.30(6)
C6 N4 Co1 106.57(6)
C12 N4 Co1 109.74(6)
O3 Cl3 O4 109.85(7)
O3 Cl3 O2 109.99(7)
O4 Cl3 O2 108.87(7)
O3 Cl3 O1 110.04(6)
O4 Cl3 O1 109.65(7)
O2 Cl3 O1 108.42(6)
N3 Co1 N1 168.26(4)
N3 Co1 N2 87.14(4)
N1 Co1 N2 92.11(4)
N3 Co1 N4 85.40(4)
N1 Co1 N4 82.86(4)
N2 Co1 N4 85.79(4)
N3 Co1 Cl1 96.76(3)
N1 Co1 Cl1 94.98(3)
N2 Co1 Cl1 93.51(3)
N4 Co1 Cl1 177.70(3)
N3 Co1 Cl2 89.71(3)
N1 Co1 Cl2 90.66(3)
N2 Co1 Cl2 176.47(3)
N4 Co1 Cl2 92.38(3)
Cl1 Co1 Cl2 88.429(13)

loop_
_geom_bond_atom_site_label_1
_geom_bond_atom_site_label_2
_geom_bond_site_symmetry_2
_geom_bond_distance
_geom_bond_publ_flag
O1 Cl3 . 1.4485(9) ?
O2 Cl3 . 1.4445(10) ?
O3 Cl3 . 1.4300(10) ?
O4 Cl3 . 1.4379(10) ?
C1 N1 . 1.3450(15) ?
C1 C2 . 1.3884(19) ?
C1 H1 . 0.9500 ?
C2 C3 . 1.385(2) ?
C2 H2 . 0.9500 ?
C3 C4 . 1.388(2) ?
C3 H3 . 0.9500 ?
C4 C5 . 1.3874(16) ?
C4 H4 . 0.9500 ?
C5 N1 . 1.3605(14) ?
C5 C6 . 1.4998(16) ?
C6 N4 . 1.4977(14) ?
C6 H6A . 0.9900 ?
C6 H6B . 0.9900 ?
C7 N2 . 1.3513(14) ?
C7 C8 . 1.3862(16) ?
C7 H7 . 0.9500 ?
C8 C9 . 1.3896(17) ?
C8 H8 . 0.9500 ?
C9 C10 . 1.3858(17) ?
C9 H9 . 0.9500 ?
C10 C11 . 1.3856(15) ?
C10 H10 . 0.9500 ?
C11 N2 . 1.3495(13) ?
C11 C12 . 1.4859(15) ?
C12 N4 . 1.5035(14) ?
C12 H12A . 0.9900 ?
C12 H12B . 0.9900 ?
C13 N3 . 1.3460(14) ?
C13 C14 . 1.3886(17) ?
C13 H13 . 0.9500 ?
C14 C15 . 1.384(2) ?
C14 H14 . 0.9500 ?
C15 C16 . 1.3881(18) ?
C15 H15 . 0.9500 ?
C16 C17 . 1.3868(15) ?
C16 H16 . 0.9500 ?
C17 N3 . 1.3538(14) ?
C17 C18 . 1.5015(15) ?
C18 N4 . 1.4933(14) ?
C18 H18A . 0.9900 ?
C18 H18B . 0.9900 ?
Co1 N1 . 1.9450(10) yes
Co1 N2 . 1.9553(9) yes
Co1 N3 . 1.9357(9) yes
Co1 N4 . 1.9624(9) yes
Co1 Cl1 . 2.2374(4) yes
Co1 Cl2 . 2.2630(4) yes
